data_7102412
loop_
_publ_author_name
'Ch\'erioux, Fr\'ed\'eric'
'Therrien, Bruno'
'S\"uss-Fink, Georg'

_publ_section_title
;
 Elimination of sulfur from aromatic heterocycles by a water-soluble
 arene ruthenium cluster: synthesis and molecular structure of
 [H2S2Ru4(C6H6)4]Cl2.
;
_journal_issue 2
_journal_name_full 'Chemical communications (Cambridge, England)'
_journal_page_first 204
_journal_page_last 205
_journal_paper_doi 10.1039/b310271h
_journal_year 2004
_chemical_formula_moiety C24H26S2Ru4
_chemical_formula_sum 'C24 H34 Cl2 O4 Ru4 S2'
_chemical_formula_weight 925.81
_chemical_name_common '(H!2$S!2$Ru!4$(C!6$H!6$)!4$)Cl!2$ water solvate'
_chemical_name_systematic
;
[H~2~S~2~Ru~4~(C~6~H~6~)~4~]Cl~2~ water solvate
;
_space_group_IT_number 2
_symmetry_cell_setting triclinic
_symmetry_space_group_name_Hall '-P 1'
_symmetry_space_group_name_H-M 'P -1'
_atom_sites_solution_hydrogens geom
_atom_sites_solution_primary direct
_atom_sites_solution_secondary difmap
_audit_creation_method SHELXL-97
_cell_angle_alpha 92.506(10)
_cell_angle_beta 95.275(11)
_cell_angle_gamma 91.945(10)
_cell_formula_units_Z 2
_cell_length_a 8.8976(8)
_cell_length_b 10.6766(9)
_cell_length_c 16.6743(15)
_cell_measurement_reflns_used 8000
_cell_measurement_temperature 153(2)
_cell_measurement_theta_max 25.85
_cell_measurement_theta_min 2.30
_cell_volume 1574.6(4)
_computing_cell_refinement 'CELL (Stoe IPDS Software, 2000)'
_computing_data_collection 'EXPOSE (Stoe IPDS Software, 2000)'
_computing_data_reduction 'INTEGRATE (Stoe IPDS Software, 2000)'
_computing_molecular_graphics 'ORTEP-3 (Farrugia, 1997)'
_computing_publication_material 'SHELXL-97 (Sheldrick, 1997)'
_computing_structure_refinement 'SHELXL-97 (Sheldrick, 1997)'
_computing_structure_solution 'SHELXS-97 (Sheldrick, 1997)'
_diffrn_ambient_temperature 153(2)
_diffrn_detector_area_resol_mean 0.81\%A
_diffrn_measured_fraction_theta_full 0.930
_diffrn_measured_fraction_theta_max 0.930
_diffrn_measurement_device_type 'STOE IPDS'
_diffrn_measurement_method 'phi oscillation'
_diffrn_radiation_monochromator graphite
_diffrn_radiation_source 'fine-focus sealed tube'
_diffrn_radiation_type MoK\a
_diffrn_radiation_wavelength 0.71069
_diffrn_reflns_av_R_equivalents 0.0415
_diffrn_reflns_av_sigmaI/netI 0.0495
_diffrn_reflns_limit_h_max 10
_diffrn_reflns_limit_h_min -10
_diffrn_reflns_limit_k_max 12
_diffrn_reflns_limit_k_min -12
_diffrn_reflns_limit_l_max 20
_diffrn_reflns_limit_l_min -20
_diffrn_reflns_number 12375
_diffrn_reflns_theta_full 25.86
_diffrn_reflns_theta_max 25.86
_diffrn_reflns_theta_min 2.30
_diffrn_standards_decay_% 0
_diffrn_standards_interval_time 0
_diffrn_standards_number 0
_exptl_absorpt_coefficient_mu 2.211
_exptl_absorpt_correction_T_max 0.827
_exptl_absorpt_correction_T_min 0.468
_exptl_absorpt_correction_type empirical
_exptl_absorpt_process_details 'Walker and Stuart, 1983'
_exptl_crystal_colour green
_exptl_crystal_density_diffrn 1.953
_exptl_crystal_density_method 'not measured'
_exptl_crystal_description block
_exptl_crystal_F_000 904
_exptl_crystal_size_max 0.30
_exptl_crystal_size_mid 0.25
_exptl_crystal_size_min 0.25
_refine_diff_density_max 1.061
_refine_diff_density_min -0.885
_refine_diff_density_rms 0.117
_refine_ls_extinction_method none
_refine_ls_goodness_of_fit_ref 1.061
_refine_ls_hydrogen_treatment mixed
_refine_ls_matrix_type full
_refine_ls_number_parameters 271
_refine_ls_number_reflns 5666
_refine_ls_number_restraints 0
_refine_ls_restrained_S_all 1.061
_refine_ls_R_factor_all 0.0411
_refine_ls_R_factor_gt 0.0328
_refine_ls_shift/su_max 0.001
_refine_ls_shift/su_mean 0.000
_refine_ls_structure_factor_coef Fsqd
_refine_ls_weighting_details 'calc w=1/[\s2(Fo2)+(0.0441P)2+0.2746P] where P=(Fo2+2Fc2)/3'
_refine_ls_weighting_scheme calc
_refine_ls_wR_factor_gt 0.0822
_refine_ls_wR_factor_ref 0.0840
_reflns_number_gt 4550
_reflns_number_total 5666
_reflns_threshold_expression >2sigma(I)
_cod_data_source_file b310271h.txt
_cod_data_source_block molecule1
_cod_depositor_comments
;
The following automatic conversions were performed:
'_symmetry_cell_setting' value 'Triclinic' changed to 'triclinic'
according to '/home/saulius/struct/CIF-dictionaries/cif_core.dic'
dictionary named 'cif_core.dic' version 2.4.1 from 2010-06-29.

Automatic conversion script
Id: cif_fix_enum 1527 2010-12-29 10:47:43Z saulius 
;
_cod_database_code 7102412

loop_
_symmetry_equiv_pos_as_xyz
'x, y, z'
'-x, -y, -z'

loop_
_atom_site_label
_atom_site_type_symbol
_atom_site_fract_x
_atom_site_fract_y
_atom_site_fract_z
_atom_site_U_iso_or_equiv
_atom_site_adp_type
_atom_site_occupancy
_atom_site_symmetry_multiplicity
_atom_site_calc_flag
_atom_site_refinement_flags
C1 C 0.0056(10) 0.0191(6) 0.1011(3) 0.057(2) Uani 1 1 d .
H1A H 0.0111 0.1081 0.1067 0.069 Uiso 1 1 calc R
C2 C -0.1287(7) -0.0436(8) 0.1101(3) 0.0530(19) Uani 1 1 d .
H2A H -0.2155 0.0021 0.1197 0.064 Uiso 1 1 calc R
C3 C -0.1375(7) -0.1730(8) 0.1053(3) 0.055(2) Uani 1 1 d .
H3A H -0.2299 -0.2170 0.1117 0.066 Uiso 1 1 calc R
C4 C -0.0107(10) -0.2375(6) 0.0911(3) 0.061(2) Uani 1 1 d .
H4A H -0.0158 -0.3266 0.0899 0.073 Uiso 1 1 calc R
C5 C 0.1275(8) -0.1746(9) 0.0784(3) 0.060(2) Uani 1 1 d .
H5A H 0.2130 -0.2203 0.0664 0.072 Uiso 1 1 calc R
C6 C 0.1343(7) -0.0447(8) 0.0838(3) 0.056(2) Uani 1 1 d .
H6A H 0.2253 0.0004 0.0760 0.067 Uiso 1 1 calc R
C7 C -0.0773(7) -0.4318(5) 0.3196(4) 0.0499(17) Uani 1 1 d .
H7A H -0.1830 -0.4287 0.3056 0.060 Uiso 1 1 calc R
C8 C 0.0185(9) -0.4575(5) 0.2598(4) 0.0527(18) Uani 1 1 d .
H8A H -0.0202 -0.4739 0.2052 0.063 Uiso 1 1 calc R
C9 C 0.1730(9) -0.4581(6) 0.2829(5) 0.061(2) Uani 1 1 d .
H9A H 0.2399 -0.4715 0.2424 0.073 Uiso 1 1 calc R
C10 C 0.2337(8) -0.4399(6) 0.3629(5) 0.0544(18) Uani 1 1 d .
H10A H 0.3392 -0.4433 0.3774 0.065 Uiso 1 1 calc R
C11 C 0.1321(8) -0.4162(5) 0.4212(3) 0.0481(17) Uani 1 1 d .
H11A H 0.1691 -0.4039 0.4763 0.058 Uiso 1 1 calc R
C12 C -0.0201(7) -0.4109(6) 0.3992(4) 0.0450(15) Uani 1 1 d .
H12A H -0.0868 -0.3925 0.4391 0.054 Uiso 1 1 calc R
C13 C 0.4975(6) -0.1610(9) 0.2120(5) 0.066(3) Uani 1 1 d .
H13A H 0.4811 -0.2087 0.1624 0.080 Uiso 1 1 calc R
C14 C 0.5268(6) -0.2208(7) 0.2849(6) 0.064(2) Uani 1 1 d .
H14A H 0.5262 -0.3097 0.2855 0.077 Uiso 1 1 calc R
C15 C 0.5564(6) -0.1483(9) 0.3556(4) 0.068(3) Uani 1 1 d .
H15A H 0.5807 -0.1878 0.4048 0.082 Uiso 1 1 calc R
C16 C 0.5511(7) -0.0190(8) 0.3556(5) 0.062(2) Uani 1 1 d .
H16A H 0.5697 0.0296 0.4048 0.075 Uiso 1 1 calc R
C17 C 0.5197(7) 0.0380(7) 0.2862(6) 0.063(2) Uani 1 1 d .
H17A H 0.5159 0.1268 0.2871 0.076 Uiso 1 1 calc R
C18 C 0.4928(6) -0.0297(9) 0.2136(4) 0.060(2) Uani 1 1 d .
H18A H 0.4713 0.0123 0.1650 0.072 Uiso 1 1 calc R
C19 C -0.0781(6) 0.1999(5) 0.3190(3) 0.0341(13) Uani 1 1 d .
H19A H -0.1728 0.1964 0.2875 0.041 Uiso 1 1 calc R
C20 C -0.0705(6) 0.1714(5) 0.4000(3) 0.0356(13) Uani 1 1 d .
H20A H -0.1608 0.1497 0.4233 0.043 Uiso 1 1 calc R
C21 C 0.0690(7) 0.1741(5) 0.4483(3) 0.0372(13) Uani 1 1 d .
H21A H 0.0738 0.1527 0.5031 0.045 Uiso 1 1 calc R
C22 C 0.2027(6) 0.2100(5) 0.4119(3) 0.0367(13) Uani 1 1 d .
H22A H 0.2973 0.2146 0.4435 0.044 Uiso 1 1 calc R
C23 C 0.1963(6) 0.2382(5) 0.3311(4) 0.0403(14) Uani 1 1 d .
H23A H 0.2860 0.2605 0.3074 0.048 Uiso 1 1 calc R
C24 C 0.0534(7) 0.2334(5) 0.2840(3) 0.0370(13) Uani 1 1 d .
H24A H 0.0478 0.2531 0.2289 0.044 Uiso 1 1 calc R
S1 S -0.08247(12) -0.12221(11) 0.30740(7) 0.0241(3) Uani 1 1 d .
S2 S 0.20730(13) -0.11025(12) 0.41106(6) 0.0247(3) Uani 1 1 d .
Ru1 Ru 0.04589(4) -0.11121(4) 0.19581(2) 0.02152(10) Uani 1 1 d .
Ru2 Ru 0.09432(4) -0.27745(4) 0.32862(2) 0.02337(10) Uani 1 1 d .
Ru3 Ru 0.33822(4) -0.10019(4) 0.30087(2) 0.02284(11) Uani 1 1 d .
Ru4 Ru 0.08607(4) 0.04910(4) 0.34133(2) 0.02080(10) Uani 1 1 d .
H1H H 0.1979 0.0063 0.2674 0.050 Uiso 1 1 d .
H2H H 0.1783 -0.1992 0.2436 0.050 Uiso 1 1 d .

loop_
_atom_site_aniso_label
_atom_site_aniso_U_11
_atom_site_aniso_U_22
_atom_site_aniso_U_33
_atom_site_aniso_U_23
_atom_site_aniso_U_13
_atom_site_aniso_U_12
C1 0.113(7) 0.036(4) 0.020(3) 0.004(2) -0.017(3) 0.011(4)
C2 0.045(4) 0.087(6) 0.026(3) 0.002(3) -0.007(2) 0.031(4)
C3 0.039(3) 0.096(6) 0.025(3) 0.003(3) -0.011(2) -0.030(4)
C4 0.124(7) 0.033(4) 0.021(3) -0.009(2) -0.019(4) 0.005(4)
C5 0.058(4) 0.109(7) 0.016(3) -0.009(3) 0.003(2) 0.041(4)
C6 0.046(4) 0.100(6) 0.019(2) 0.016(3) -0.001(2) -0.031(4)
C7 0.045(3) 0.019(3) 0.082(5) 0.009(3) -0.011(3) -0.008(3)
C8 0.095(6) 0.017(3) 0.043(3) -0.007(3) -0.004(3) -0.005(3)
C9 0.093(6) 0.011(3) 0.086(5) 0.000(3) 0.048(4) 0.010(3)
C10 0.049(4) 0.024(4) 0.089(5) 0.015(3) -0.006(4) 0.010(3)
C11 0.085(5) 0.024(3) 0.033(3) 0.010(2) -0.012(3) -0.003(3)
C12 0.064(4) 0.028(4) 0.046(3) 0.004(3) 0.019(3) -0.003(3)
C13 0.017(3) 0.112(7) 0.068(4) -0.045(5) 0.018(3) -0.005(3)
C14 0.021(3) 0.035(4) 0.139(8) 0.003(5) 0.020(4) 0.010(3)
C15 0.018(3) 0.124(8) 0.067(4) 0.044(5) 0.000(3) 0.022(4)
C16 0.029(3) 0.083(6) 0.069(5) -0.034(4) -0.005(3) -0.007(3)
C17 0.029(3) 0.032(4) 0.131(7) 0.008(4) 0.016(4) -0.003(3)
C18 0.024(3) 0.100(7) 0.060(4) 0.039(4) 0.009(3) 0.008(3)
C19 0.036(3) 0.017(3) 0.049(3) -0.005(2) -0.002(2) 0.014(2)
C20 0.040(3) 0.024(3) 0.044(3) -0.008(2) 0.010(2) 0.014(2)
C21 0.055(3) 0.029(3) 0.028(2) -0.013(2) 0.002(2) 0.009(3)
C22 0.040(3) 0.024(3) 0.043(3) -0.012(2) -0.006(2) 0.003(2)
C23 0.039(3) 0.017(3) 0.067(4) -0.005(3) 0.021(3) 0.000(2)
C24 0.058(4) 0.025(3) 0.031(3) 0.002(2) 0.013(2) 0.011(3)
S1 0.0213(5) 0.0233(7) 0.0279(6) -0.0011(5) 0.0032(4) 0.0023(5)
S2 0.0291(6) 0.0234(7) 0.0209(5) -0.0002(5) -0.0012(4) 0.0043(5)
Ru1 0.02039(18) 0.0243(2) 0.01908(17) -0.00191(15) -0.00175(13) 0.00279(15)
Ru2 0.0274(2) 0.0188(2) 0.02368(18) -0.00003(15) 0.00082(15) 0.00294(15)
Ru3 0.01816(18) 0.0244(2) 0.02545(19) -0.00208(16) -0.00059(14) 0.00452(15)
Ru4 0.02166(19) 0.0194(2) 0.02126(18) -0.00146(14) 0.00143(14) 0.00384(15)

loop_
_atom_type_symbol
_atom_type_description
_atom_type_scat_dispersion_real
_atom_type_scat_dispersion_imag
_atom_type_scat_source
C C 0.0033 0.0016 'International Tables Vol C Tables 4.2.6.8 and 6.1.1.4'
H H 0.0000 0.0000 'International Tables Vol C Tables 4.2.6.8 and 6.1.1.4'
O O 0.0106 0.0060 'International Tables Vol C Tables 4.2.6.8 and 6.1.1.4'
S S 0.1246 0.1234 'International Tables Vol C Tables 4.2.6.8 and 6.1.1.4'
Cl Cl 0.1484 0.1585 'International Tables Vol C Tables 4.2.6.8 and 6.1.1.4'
Ru Ru -1.2594 0.8363 'International Tables Vol C Tables 4.2.6.8 and 6.1.1.4'

loop_
_geom_angle_atom_site_label_1
_geom_angle_atom_site_label_2
_geom_angle_atom_site_label_3
_geom_angle
C2 C1 C6 121.6(6)
C2 C1 Ru1 72.0(4)
C6 C1 Ru1 73.9(4)
C2 C1 H1A 119.2
C6 C1 H1A 119.2
Ru1 C1 H1A 127.0
C1 C2 C3 120.0(6)
C1 C2 Ru1 71.1(3)
C3 C2 Ru1 71.8(3)
C1 C2 H2A 120.0
C3 C2 H2A 120.0
Ru1 C2 H2A 129.5
C4 C3 C2 119.1(6)
C4 C3 Ru1 71.1(3)
C2 C3 Ru1 71.3(3)
C4 C3 H3A 120.4
C2 C3 H3A 120.4
Ru1 C3 H3A 129.6
C3 C4 C5 121.8(6)
C3 C4 Ru1 72.1(3)
C5 C4 Ru1 73.8(3)
C3 C4 H4A 119.1
C5 C4 H4A 119.1
Ru1 C4 H4A 127.1
C6 C5 C4 118.2(6)
C6 C5 Ru1 71.6(3)
C4 C5 Ru1 68.7(3)
C6 C5 H5A 120.9
C4 C5 H5A 120.9
Ru1 C5 H5A 131.5
C5 C6 C1 119.1(6)
C5 C6 Ru1 72.3(4)
C1 C6 Ru1 69.0(3)
C5 C6 H6A 120.4
C1 C6 H6A 120.4
Ru1 C6 H6A 130.8
C12 C7 C8 120.7(6)
C12 C7 Ru2 70.5(3)
C8 C7 Ru2 73.5(4)
C12 C7 H7A 119.7
C8 C7 H7A 119.7
Ru2 C7 H7A 128.6
C9 C8 C7 117.6(6)
C9 C8 Ru2 70.1(3)
C7 C8 Ru2 69.9(3)
C9 C8 H8A 121.2
C7 C8 H8A 121.2
Ru2 C8 H8A 131.4
C8 C9 C10 122.9(6)
C8 C9 Ru2 73.4(4)
C10 C9 Ru2 72.7(4)
C8 C9 H9A 118.5
C10 C9 H9A 118.5
Ru2 C9 H9A 127.5
C9 C10 C11 117.2(6)
C9 C10 Ru2 70.6(4)
C11 C10 Ru2 70.2(3)
C9 C10 H10A 121.4
C11 C10 H10A 121.4
Ru2 C10 H10A 130.1
C12 C11 C10 120.7(5)
C12 C11 Ru2 70.7(3)
C10 C11 Ru2 72.7(4)
C12 C11 H11A 119.6
C10 C11 H11A 119.6
Ru2 C11 H11A 129.4
C11 C12 C7 120.7(6)
C11 C12 Ru2 72.7(4)
C7 C12 Ru2 72.6(4)
C11 C12 H12A 119.6
C7 C12 H12A 119.6
Ru2 C12 H12A 127.1
C18 C13 C14 119.1(6)
C18 C13 Ru3 71.5(4)
C14 C13 Ru3 69.3(4)
C18 C13 H13A 120.4
C14 C13 H13A 120.4
Ru3 C13 H13A 131.4
C15 C14 C13 119.0(7)
C15 C14 Ru3 70.5(4)
C13 C14 Ru3 73.6(4)
C15 C14 H14A 120.5
C13 C14 H14A 120.5
Ru3 C14 H14A 127.3
C14 C15 C16 120.8(7)
C14 C15 Ru3 72.3(3)
C16 C15 Ru3 71.5(3)
C14 C15 H15A 119.6
C16 C15 H15A 119.6
Ru3 C15 H15A 129.0
C17 C16 C15 120.1(6)
C17 C16 Ru3 73.1(4)
C15 C16 Ru3 71.1(3)
C17 C16 H16A 119.9
C15 C16 H16A 119.9
Ru3 C16 H16A 128.0
C16 C17 C18 121.4(7)
C16 C17 Ru3 71.0(4)
C18 C17 Ru3 73.5(4)
C16 C17 H17A 119.3
C18 C17 H17A 119.3
Ru3 C17 H17A 128.6
C17 C18 C13 119.4(6)
C17 C18 Ru3 70.1(4)
C13 C18 Ru3 71.8(4)
C17 C18 H18A 120.3
C13 C18 H18A 120.3
Ru3 C18 H18A 130.3
C20 C19 C24 120.1(5)
C20 C19 Ru4 70.7(3)
C24 C19 Ru4 72.2(3)
C20 C19 H19A 119.9
C24 C19 H19A 119.9
Ru4 C19 H19A 129.5
C19 C20 C21 121.3(5)
C19 C20 Ru4 72.6(3)
C21 C20 Ru4 71.0(3)
C19 C20 H20A 119.4
C21 C20 H20A 119.4
Ru4 C20 H20A 129.5
C20 C21 C22 118.0(5)
C20 C21 Ru4 71.5(3)
C22 C21 Ru4 71.5(3)
C20 C21 H21A 121.0
C22 C21 H21A 121.0
Ru4 C21 H21A 128.0
C23 C22 C21 121.1(5)
C23 C22 Ru4 72.7(3)
C21 C22 Ru4 70.6(3)
C23 C22 H22A 119.5
C21 C22 H22A 119.5
Ru4 C22 H22A 129.8
C22 C23 C24 119.3(5)
C22 C23 Ru4 70.9(3)
C24 C23 Ru4 71.6(3)
C22 C23 H23A 120.3
C24 C23 H23A 120.3
Ru4 C23 H23A 129.6
C19 C24 C23 120.2(5)
C19 C24 Ru4 71.4(3)
C23 C24 Ru4 71.2(3)
C19 C24 H24A 119.9
C23 C24 H24A 119.9
Ru4 C24 H24A 130.1
Ru1 S1 Ru2 78.11(4)
Ru1 S1 Ru4 77.63(4)
Ru2 S1 Ru4 96.33(6)
Ru3 S2 Ru4 78.22(5)
Ru3 S2 Ru2 78.31(4)
Ru4 S2 Ru2 96.22(5)
C1 Ru1 C4 78.3(2)
C1 Ru1 C2 36.9(3)
C4 Ru1 C2 66.2(3)
C1 Ru1 C3 66.5(3)
C4 Ru1 C3 36.8(3)
C2 Ru1 C3 36.9(3)
C1 Ru1 C6 37.1(3)
C4 Ru1 C6 66.4(3)
C2 Ru1 C6 66.7(3)
C3 Ru1 C6 78.8(2)
C1 Ru1 C5 66.1(3)
C4 Ru1 C5 37.5(3)
C2 Ru1 C5 78.6(2)
C3 Ru1 C5 67.1(3)
C6 Ru1 C5 36.1(3)
C1 Ru1 S1 125.6(2)
C4 Ru1 S1 121.3(2)
C2 Ru1 S1 100.45(18)
C3 Ru1 S1 98.49(17)
C6 Ru1 S1 162.1(2)
C5 Ru1 S1 157.5(3)
C1 Ru1 Ru4 103.59(16)
C4 Ru1 Ru4 173.1(2)
C2 Ru1 Ru4 111.25(18)
C3 Ru1 Ru4 137.7(2)
C6 Ru1 Ru4 119.1(2)
C5 Ru1 Ru4 149.3(2)
S1 Ru1 Ru4 52.19(3)
C1 Ru1 Ru2 177.17(18)
C4 Ru1 Ru2 104.06(18)
C2 Ru1 Ru2 142.6(2)
C3 Ru1 Ru2 114.4(2)
C6 Ru1 Ru2 145.2(2)
C5 Ru1 Ru2 116.7(2)
S1 Ru1 Ru2 51.91(4)
Ru4 Ru1 Ru2 73.87(3)
C1 Ru1 Ru3 120.8(2)
C4 Ru1 Ru3 125.7(2)
C2 Ru1 Ru3 156.4(2)
C3 Ru1 Ru3 162.1(2)
C6 Ru1 Ru3 98.02(15)
C5 Ru1 Ru3 99.90(17)
S1 Ru1 Ru3 89.76(4)
Ru4 Ru1 Ru3 59.139(18)
Ru2 Ru1 Ru3 59.117(18)
C1 Ru1 H1H 95.4
C4 Ru1 H1H 151.2
C2 Ru1 H1H 123.4
C3 Ru1 H1H 160.3
C6 Ru1 H1H 91.6
C5 Ru1 H1H 114.2
S1 Ru1 H1H 85.4
Ru4 Ru1 H1H 35.6
Ru2 Ru1 H1H 83.2
Ru3 Ru1 H1H 35.7
C1 Ru1 H2H 144.1
C4 Ru1 H2H 97.5
C2 Ru1 H2H 163.7
C3 Ru1 H2H 128.2
C6 Ru1 H2H 108.3
C5 Ru1 H2H 88.8
S1 Ru1 H2H 87.3
Ru4 Ru1 H2H 84.8
Ru2 Ru1 H2H 37.6
Ru3 Ru1 H2H 35.8
H1H Ru1 H2H 71.1
C12 Ru2 C11 36.6(2)
C12 Ru2 C7 36.9(2)
C11 Ru2 C7 66.0(2)
C12 Ru2 C9 77.8(3)
C11 Ru2 C9 65.9(3)
C7 Ru2 C9 65.6(3)
C12 Ru2 C10 66.6(3)
C11 Ru2 C10 37.1(3)
C7 Ru2 C10 78.4(2)
C9 Ru2 C10 36.7(3)
C12 Ru2 C8 66.2(2)
C11 Ru2 C8 78.0(2)
C7 Ru2 C8 36.6(3)
C9 Ru2 C8 36.5(3)
C10 Ru2 C8 66.3(3)
C12 Ru2 S1 103.25(18)
C11 Ru2 S1 133.4(2)
C7 Ru2 S1 94.06(18)
C9 Ru2 S1 145.2(2)
C10 Ru2 S1 169.8(2)
C8 Ru2 S1 111.4(2)
C12 Ru2 S2 110.99(16)
C11 Ru2 S2 94.15(15)
C7 Ru2 S2 144.87(19)
C9 Ru2 S2 134.3(2)
C10 Ru2 S2 103.61(18)
C8 Ru2 S2 169.94(19)
S1 Ru2 S2 78.54(5)
C12 Ru2 Ru1 142.98(18)
C11 Ru2 Ru1 175.08(15)
C7 Ru2 Ru1 111.39(17)
C9 Ru2 Ru1 109.3(2)
C10 Ru2 Ru1 139.3(2)
C8 Ru2 Ru1 97.44(17)
S1 Ru2 Ru1 49.98(3)
S2 Ru2 Ru1 90.15(4)
C12 Ru2 Ru3 153.91(17)
C11 Ru2 Ru3 119.51(18)
C7 Ru2 Ru3 165.42(19)
C9 Ru2 Ru3 103.3(2)
C10 Ru2 Ru3 98.42(19)
C8 Ru2 Ru3 129.1(2)
S1 Ru2 Ru3 90.57(5)
S2 Ru2 Ru3 49.69(4)
Ru1 Ru2 Ru3 61.92(2)
C12 Ru2 H2H 163.0
C11 Ru2 H2H 144.5
C7 Ru2 H2H 127.4
C9 Ru2 H2H 89.0
C10 Ru2 H2H 108.5
C8 Ru2 H2H 96.8
S1 Ru2 H2H 81.5
S2 Ru2 H2H 85.9
Ru1 Ru2 H2H 33.5
Ru3 Ru2 H2H 39.8
C15 Ru3 C16 37.4(3)
C15 Ru3 C14 37.2(3)
C16 Ru3 C14 67.3(3)
C15 Ru3 C17 65.9(3)
C16 Ru3 C17 35.9(3)
C14 Ru3 C17 78.6(3)
C15 Ru3 C18 77.8(2)
C16 Ru3 C18 65.4(3)
C14 Ru3 C18 66.6(3)
C17 Ru3 C18 36.4(3)
C15 Ru3 C13 66.2(3)
C16 Ru3 C13 78.1(2)
C14 Ru3 C13 37.1(3)
C17 Ru3 C13 65.8(3)
C18 Ru3 C13 36.6(3)
C15 Ru3 S2 98.6(2)
C16 Ru3 S2 100.2(2)
C14 Ru3 S2 121.2(3)
C17 Ru3 S2 125.0(2)
C18 Ru3 S2 160.9(2)
C13 Ru3 S2 157.3(3)
C15 Ru3 Ru4 138.3(2)
C16 Ru3 Ru4 111.5(2)
C14 Ru3 Ru4 173.2(3)
C17 Ru3 Ru4 104.47(19)
C18 Ru3 Ru4 119.5(2)
C13 Ru3 Ru4 149.8(3)
S2 Ru3 Ru4 51.99(4)
C15 Ru3 Ru2 113.9(2)
C16 Ru3 Ru2 142.3(3)
C14 Ru3 Ru2 103.07(19)
C17 Ru3 Ru2 177.0(2)
C18 Ru3 Ru2 146.6(2)
C13 Ru3 Ru2 117.0(2)
S2 Ru3 Ru2 52.00(3)
Ru4 Ru3 Ru2 73.61(4)
C15 Ru3 Ru1 161.6(3)
C16 Ru3 Ru1 156.7(3)
C14 Ru3 Ru1 125.0(2)
C17 Ru3 Ru1 122.2(2)
C18 Ru3 Ru1 99.66(16)
C13 Ru3 Ru1 100.78(18)
S2 Ru3 Ru1 89.47(4)
Ru4 Ru3 Ru1 58.71(3)
Ru2 Ru3 Ru1 58.96(3)
C15 Ru3 H1H 154.3
C16 Ru3 H1H 116.9
C14 Ru3 H1H 153.9
C17 Ru3 H1H 91.5
C18 Ru3 H1H 91.1
C13 Ru3 H1H 116.9
S2 Ru3 H1H 84.3
Ru4 Ru3 H1H 32.9
Ru2 Ru3 H1H 88.1
Ru1 Ru3 H1H 42.6
C15 Ru3 H2H 131.9
C16 Ru3 H2H 167.3
C14 Ru3 H2H 100.1
C17 Ru3 H2H 143.3
C18 Ru3 H2H 109.0
C13 Ru3 H2H 90.8
S2 Ru3 H2H 87.5
Ru4 Ru3 H2H 81.2
Ru2 Ru3 H2H 39.2
Ru1 Ru3 H2H 31.5
H1H Ru3 H2H 73.6
C21 Ru4 C20 37.4(2)
C21 Ru4 C22 37.9(2)
C20 Ru4 C22 67.1(2)
C21 Ru4 C19 67.08(19)
C20 Ru4 C19 36.6(2)
C22 Ru4 C19 78.6(2)
C21 Ru4 C23 67.3(2)
C20 Ru4 C23 78.7(2)
C22 Ru4 C23 36.4(2)
C19 Ru4 C23 66.6(2)
C21 Ru4 C24 79.2(2)
C20 Ru4 C24 65.9(2)
C22 Ru4 C24 66.3(2)
C19 Ru4 C24 36.4(2)
C23 Ru4 C24 37.3(2)
C21 Ru4 S2 95.74(15)
C20 Ru4 S2 120.96(16)
C22 Ru4 S2 97.39(15)
C19 Ru4 S2 157.06(16)
C23 Ru4 S2 122.31(16)
C24 Ru4 S2 159.32(16)
C21 Ru4 S1 122.26(17)
C20 Ru4 S1 97.78(15)
C22 Ru4 S1 159.81(16)
C19 Ru4 S1 97.37(15)
C23 Ru4 S1 157.68(16)
C24 Ru4 S1 121.17(15)
S2 Ru4 S1 78.58(5)
C21 Ru4 Ru1 168.90(15)
C20 Ru4 Ru1 131.65(13)
C22 Ru4 Ru1 150.01(16)
C19 Ru4 Ru1 104.25(13)
C23 Ru4 Ru1 116.62(15)
C24 Ru4 Ru1 97.96(13)
S2 Ru4 Ru1 90.57(4)
S1 Ru4 Ru1 50.18(3)
C21 Ru4 Ru3 128.65(15)
C20 Ru4 Ru3 165.97(13)
C22 Ru4 Ru3 101.88(15)
C19 Ru4 Ru3 153.11(15)
C23 Ru4 Ru3 97.61(15)
C24 Ru4 Ru3 118.81(15)
S2 Ru4 Ru3 49.79(3)
S1 Ru4 Ru3 90.66(5)
Ru1 Ru4 Ru3 62.15(2)
C21 Ru4 H1H 144.9
C20 Ru4 H1H 154.8
C22 Ru4 H1H 107.2
C19 Ru4 H1H 119.2
C23 Ru4 H1H 83.4
C24 Ru4 H1H 89.1
S2 Ru4 H1H 83.7
S1 Ru4 H1H 92.1
Ru1 Ru4 H1H 44.8
Ru3 Ru4 H1H 34.5

loop_
_geom_bond_atom_site_label_1
_geom_bond_atom_site_label_2
_geom_bond_distance
C1 C2 1.374(10)
C1 C6 1.399(10)
C1 Ru1 2.164(6)
C1 H1A 0.9500
C2 C3 1.379(10)
C2 Ru1 2.176(5)
C2 H2A 0.9500
C3 C4 1.374(10)
C3 Ru1 2.182(5)
C3 H3A 0.9500
C4 C5 1.419(11)
C4 Ru1 2.169(5)
C4 H4A 0.9500
C5 C6 1.384(11)
C5 Ru1 2.236(5)
C5 H5A 0.9500
C6 Ru1 2.226(6)
C6 H6A 0.9500
C7 C12 1.382(9)
C7 C8 1.396(10)
C7 Ru2 2.199(6)
C7 H7A 0.9500
C8 C9 1.393(10)
C8 Ru2 2.246(5)
C8 H8A 0.9500
C9 C10 1.395(10)
C9 Ru2 2.203(6)
C9 H9A 0.9500
C10 C11 1.408(10)
C10 Ru2 2.230(6)
C10 H10A 0.9500
C11 C12 1.373(9)
C11 Ru2 2.197(6)
C11 H11A 0.9500
C12 Ru2 2.172(6)
C12 H12A 0.9500
C13 C18 1.403(12)
C13 C14 1.404(12)
C13 Ru3 2.233(6)
C13 H13A 0.9500
C14 C15 1.381(11)
C14 Ru3 2.178(6)
C14 H14A 0.9500
C15 C16 1.383(11)
C15 Ru3 2.156(5)
C15 H15A 0.9500
C16 C17 1.342(11)
C16 Ru3 2.162(6)
C16 H16A 0.9500
C17 C18 1.380(11)
C17 Ru3 2.188(6)
C17 H17A 0.9500
C18 Ru3 2.230(6)
C18 H18A 0.9500
C19 C20 1.394(8)
C19 C24 1.397(8)
C19 Ru4 2.230(5)
C19 H19A 0.9500
C20 C21 1.414(7)
C20 Ru4 2.206(5)
C20 H20A 0.9500
C21 C22 1.433(8)
C21 Ru4 2.200(5)
C21 H21A 0.9500
C22 C23 1.389(8)
C22 Ru4 2.212(5)
C22 H22A 0.9500
C23 C24 1.430(8)
C23 Ru4 2.235(6)
C23 H23A 0.9500
C24 Ru4 2.241(6)
C24 H24A 0.9500
S1 Ru1 2.2763(14)
S1 Ru2 2.3394(15)
S1 Ru4 2.3414(14)
S2 Ru3 2.2686(14)
S2 Ru4 2.3404(14)
S2 Ru2 2.3444(13)
Ru1 Ru4 2.8950(9)
Ru1 Ru2 2.9086(9)
Ru1 Ru3 2.9953(13)
Ru1 H1H 2.0699
Ru1 H2H 1.6952
Ru2 Ru3 2.9135(12)
Ru2 H2H 1.8767
Ru3 Ru4 2.9080(12)
Ru3 H1H 1.7848
Ru3 H2H 1.9011
Ru4 H1H 1.7106

loop_
_geom_torsion_atom_site_label_1
_geom_torsion_atom_site_label_2
_geom_torsion_atom_site_label_3
_geom_torsion_atom_site_label_4
_geom_torsion
C6 C1 C2 C3 2.5(8)
Ru1 C1 C2 C3 -54.6(5)
C6 C1 C2 Ru1 57.1(5)
C1 C2 C3 C4 -0.2(8)
Ru1 C2 C3 C4 -54.5(5)
C1 C2 C3 Ru1 54.3(5)
C2 C3 C4 C5 -2.4(8)
Ru1 C3 C4 C5 -57.0(5)
C2 C3 C4 Ru1 54.6(5)
C3 C4 C5 C6 2.7(8)
Ru1 C4 C5 C6 -53.5(4)
C3 C4 C5 Ru1 56.2(5)
C4 C5 C6 C1 -0.4(8)
Ru1 C5 C6 C1 -52.6(4)
C4 C5 C6 Ru1 52.1(4)
C2 C1 C6 C5 -2.1(8)
Ru1 C1 C6 C5 54.1(5)
C2 C1 C6 Ru1 -56.2(5)
C12 C7 C8 C9 -1.5(9)
Ru2 C7 C8 C9 53.0(5)
C12 C7 C8 Ru2 -54.6(5)
C7 C8 C9 C10 2.9(9)
Ru2 C8 C9 C10 55.9(6)
C7 C8 C9 Ru2 -52.9(5)
C8 C9 C10 C11 -2.0(9)
Ru2 C9 C10 C11 54.2(5)
C8 C9 C10 Ru2 -56.2(6)
C9 C10 C11 C12 -0.4(9)
Ru2 C10 C11 C12 54.0(5)
C9 C10 C11 Ru2 -54.4(5)
C10 C11 C12 C7 1.7(9)
Ru2 C11 C12 C7 56.7(5)
C10 C11 C12 Ru2 -55.0(5)
C8 C7 C12 C11 -0.7(9)
Ru2 C7 C12 C11 -56.7(5)
C8 C7 C12 Ru2 56.0(5)
C18 C13 C14 C15 -2.7(9)
Ru3 C13 C14 C15 -56.0(5)
C18 C13 C14 Ru3 53.3(5)
C13 C14 C15 C16 2.8(9)
Ru3 C14 C15 C16 -54.7(6)
C13 C14 C15 Ru3 57.5(5)
C14 C15 C16 C17 -1.3(10)
Ru3 C15 C16 C17 -56.3(6)
C14 C15 C16 Ru3 55.1(5)
C15 C16 C17 C18 -0.3(10)
Ru3 C16 C17 C18 -55.7(6)
C15 C16 C17 Ru3 55.4(6)
C16 C17 C18 C13 0.4(9)
Ru3 C17 C18 C13 -54.2(5)
C16 C17 C18 Ru3 54.6(6)
C14 C13 C18 C17 1.2(9)
Ru3 C13 C18 C17 53.4(5)
C14 C13 C18 Ru3 -52.2(5)
C24 C19 C20 C21 -0.8(8)
Ru4 C19 C20 C21 53.9(4)
C24 C19 C20 Ru4 -54.8(5)
C19 C20 C21 C22 1.5(8)
Ru4 C20 C21 C22 56.2(4)
C19 C20 C21 Ru4 -54.7(5)
C20 C21 C22 C23 -1.6(8)
Ru4 C21 C22 C23 54.5(5)
C20 C21 C22 Ru4 -56.2(4)
C21 C22 C23 C24 1.1(8)
Ru4 C22 C23 C24 54.7(4)
C21 C22 C23 Ru4 -53.6(5)
C20 C19 C24 C23 0.2(8)
Ru4 C19 C24 C23 -53.8(4)
C20 C19 C24 Ru4 54.1(5)
C22 C23 C24 C19 -0.4(8)
Ru4 C23 C24 C19 53.9(5)
C22 C23 C24 Ru4 -54.3(5)
C2 C1 Ru1 C4 65.8(4)
C6 C1 Ru1 C4 -66.1(4)
C6 C1 Ru1 C2 -131.9(5)
C2 C1 Ru1 C3 29.1(4)
C6 C1 Ru1 C3 -102.8(4)
C2 C1 Ru1 C6 131.9(5)
C2 C1 Ru1 C5 103.3(4)
C6 C1 Ru1 C5 -28.6(4)
C2 C1 Ru1 S1 -54.5(4)
C6 C1 Ru1 S1 173.6(3)
C2 C1 Ru1 Ru4 -107.4(4)
C6 C1 Ru1 Ru4 120.7(3)
C2 C1 Ru1 Ru2 -82(4)
C6 C1 Ru1 Ru2 147(4)
C2 C1 Ru1 Ru3 -169.3(3)
C6 C1 Ru1 Ru3 58.7(4)
C3 C4 Ru1 C1 -66.3(5)
C5 C4 Ru1 C1 65.8(4)
C3 C4 Ru1 C2 -29.5(4)
C5 C4 Ru1 C2 102.5(5)
C5 C4 Ru1 C3 132.1(6)
C3 C4 Ru1 C6 -103.3(5)
C5 C4 Ru1 C6 28.7(4)
C3 C4 Ru1 C5 -132.1(6)
C3 C4 Ru1 S1 58.4(5)
C5 C4 Ru1 S1 -169.5(3)
C3 C4 Ru1 Ru4 40.5(17)
C5 C4 Ru1 Ru4 172.5(13)
C3 C4 Ru1 Ru2 112.1(4)
C5 C4 Ru1 Ru2 -115.8(4)
C3 C4 Ru1 Ru3 174.0(3)
C5 C4 Ru1 Ru3 -54.0(5)
C3 C2 Ru1 C1 132.0(6)
C1 C2 Ru1 C4 -102.6(5)
C3 C2 Ru1 C4 29.5(4)
C1 C2 Ru1 C3 -132.0(6)
C1 C2 Ru1 C6 -29.3(4)
C3 C2 Ru1 C6 102.8(4)
C1 C2 Ru1 C5 -65.2(4)
C3 C2 Ru1 C5 66.9(4)
C1 C2 Ru1 S1 137.7(4)
C3 C2 Ru1 S1 -90.2(4)
C1 C2 Ru1 Ru4 84.4(4)
C3 C2 Ru1 Ru4 -143.6(3)
C1 C2 Ru1 Ru2 175.4(3)
C3 C2 Ru1 Ru2 -52.6(5)
C1 C2 Ru1 Ru3 23.4(6)
C3 C2 Ru1 Ru3 155.4(4)
C4 C3 Ru1 C1 102.2(5)
C2 C3 Ru1 C1 -29.1(4)
C2 C3 Ru1 C4 -131.3(6)
C4 C3 Ru1 C2 131.3(6)
C4 C3 Ru1 C6 65.3(5)
C2 C3 Ru1 C6 -65.9(4)
C4 C3 Ru1 C5 29.4(4)
C2 C3 Ru1 C5 -101.8(5)
C4 C3 Ru1 S1 -132.6(4)
C2 C3 Ru1 S1 96.1(4)
C4 C3 Ru1 Ru4 -173.4(3)
C2 C3 Ru1 Ru4 55.4(5)
C4 C3 Ru1 Ru2 -80.7(4)
C2 C3 Ru1 Ru2 148.0(3)
C4 C3 Ru1 Ru3 -16.0(8)
C2 C3 Ru1 Ru3 -147.3(5)
C5 C6 Ru1 C1 -132.0(5)
C5 C6 Ru1 C4 -29.8(4)
C1 C6 Ru1 C4 102.2(4)
C5 C6 Ru1 C2 -102.9(4)
C1 C6 Ru1 C2 29.1(4)
C5 C6 Ru1 C3 -66.3(4)
C1 C6 Ru1 C3 65.8(4)
C1 C6 Ru1 C5 132.0(5)
C5 C6 Ru1 S1 -149.1(5)
C1 C6 Ru1 S1 -17.1(7)
C5 C6 Ru1 Ru4 154.9(3)
C1 C6 Ru1 Ru4 -73.1(4)
C5 C6 Ru1 Ru2 50.7(5)
C1 C6 Ru1 Ru2 -177.3(3)
C5 C6 Ru1 Ru3 95.8(4)
C1 C6 Ru1 Ru3 -132.1(4)
C6 C5 Ru1 C1 29.4(4)
C4 C5 Ru1 C1 -102.3(5)
C6 C5 Ru1 C4 131.7(6)
C6 C5 Ru1 C2 66.0(4)
C4 C5 Ru1 C2 -65.7(4)
C6 C5 Ru1 C3 102.8(4)
C4 C5 Ru1 C3 -28.9(4)
C4 C5 Ru1 C6 -131.7(6)
C6 C5 Ru1 S1 155.7(4)
C4 C5 Ru1 S1 24.0(7)
C6 C5 Ru1 Ru4 -46.6(5)
C4 C5 Ru1 Ru4 -178.3(3)
C6 C5 Ru1 Ru2 -150.4(3)
C4 C5 Ru1 Ru2 77.9(4)
C6 C5 Ru1 Ru3 -90.1(4)
C4 C5 Ru1 Ru3 138.2(4)
Ru2 S1 Ru1 C1 -178.4(2)
Ru4 S1 Ru1 C1 -79.1(2)
Ru2 S1 Ru1 C4 83.4(2)
Ru4 S1 Ru1 C4 -177.3(2)
Ru2 S1 Ru1 C2 151.8(2)
Ru4 S1 Ru1 C2 -108.9(2)
Ru2 S1 Ru1 C3 114.5(2)
Ru4 S1 Ru1 C3 -146.2(2)
Ru2 S1 Ru1 C6 -165.8(5)
Ru4 S1 Ru1 C6 -66.5(5)
Ru2 S1 Ru1 C5 66.5(4)
Ru4 S1 Ru1 C5 165.8(4)
Ru2 S1 Ru1 Ru4 -99.29(5)
Ru4 S1 Ru1 Ru2 99.29(5)
Ru2 S1 Ru1 Ru3 -49.54(3)
Ru4 S1 Ru1 Ru3 49.75(3)
C7 C12 Ru2 C11 -131.2(6)
C11 C12 Ru2 C7 131.2(6)
C11 C12 Ru2 C9 65.8(4)
C7 C12 Ru2 C9 -65.4(4)
C11 C12 Ru2 C10 28.9(4)
C7 C12 Ru2 C10 -102.3(4)
C11 C12 Ru2 C8 102.3(4)
C7 C12 Ru2 C8 -28.9(4)
C11 C12 Ru2 S1 -149.9(3)
C7 C12 Ru2 S1 78.9(4)
C11 C12 Ru2 S2 -67.3(4)
C7 C12 Ru2 S2 161.5(3)
C11 C12 Ru2 Ru1 171.8(3)
C7 C12 Ru2 Ru1 40.6(5)
C11 C12 Ru2 Ru3 -29.7(6)
C7 C12 Ru2 Ru3 -160.9(3)
C10 C11 Ru2 C12 132.5(5)
C12 C11 Ru2 C7 -29.6(4)
C10 C11 Ru2 C7 102.9(4)
C12 C11 Ru2 C9 -102.4(4)
C10 C11 Ru2 C9 30.1(4)
C12 C11 Ru2 C10 -132.5(5)
C12 C11 Ru2 C8 -66.1(4)
C10 C11 Ru2 C8 66.4(4)
C12 C11 Ru2 S1 42.1(4)
C10 C11 Ru2 S1 174.7(3)
C12 C11 Ru2 S2 120.3(3)
C10 C11 Ru2 S2 -107.2(3)
C12 C11 Ru2 Ru1 -89(2)
C10 C11 Ru2 Ru1 44(2)
C12 C11 Ru2 Ru3 165.5(3)
C10 C11 Ru2 Ru3 -62.0(4)
C8 C7 Ru2 C12 -132.0(6)
C12 C7 Ru2 C11 29.4(4)
C8 C7 Ru2 C11 -102.6(4)
C12 C7 Ru2 C9 102.6(4)
C8 C7 Ru2 C9 -29.4(4)
C12 C7 Ru2 C10 66.3(4)
C8 C7 Ru2 C10 -65.7(4)
C12 C7 Ru2 C8 132.0(6)
C12 C7 Ru2 S1 -106.8(4)
C8 C7 Ru2 S1 121.2(4)
C12 C7 Ru2 S2 -30.9(5)
C8 C7 Ru2 S2 -163.0(3)
C12 C7 Ru2 Ru1 -155.1(3)
C8 C7 Ru2 Ru1 72.9(4)
C12 C7 Ru2 Ru3 145.0(6)
C8 C7 Ru2 Ru3 13.0(9)
C8 C9 Ru2 C12 66.3(4)
C10 C9 Ru2 C12 -67.0(4)
C8 C9 Ru2 C11 102.9(5)
C10 C9 Ru2 C11 -30.4(4)
C8 C9 Ru2 C7 29.5(4)
C10 C9 Ru2 C7 -103.8(5)
C8 C9 Ru2 C10 133.3(6)
C10 C9 Ru2 C8 -133.3(6)
C8 C9 Ru2 S1 -29.5(6)
C10 C9 Ru2 S1 -162.8(3)
C8 C9 Ru2 S2 173.8(3)
C10 C9 Ru2 S2 40.5(5)
C8 C9 Ru2 Ru1 -75.9(4)
C10 C9 Ru2 Ru1 150.8(4)
C8 C9 Ru2 Ru3 -140.4(4)
C10 C9 Ru2 Ru3 86.3(4)
C9 C10 Ru2 C12 101.3(4)
C11 C10 Ru2 C12 -28.6(3)
C9 C10 Ru2 C11 130.0(6)
C9 C10 Ru2 C7 64.6(4)
C11 C10 Ru2 C7 -65.4(4)
C11 C10 Ru2 C9 -130.0(6)
C9 C10 Ru2 C8 28.2(4)
C11 C10 Ru2 C8 -101.8(4)
C9 C10 Ru2 S1 107.6(11)
C11 C10 Ru2 S1 -22.4(12)
C9 C10 Ru2 S2 -151.4(4)
C11 C10 Ru2 S2 78.6(3)
C9 C10 Ru2 Ru1 -44.8(5)
C11 C10 Ru2 Ru1 -174.8(3)
C9 C10 Ru2 Ru3 -101.0(4)
C11 C10 Ru2 Ru3 129.1(3)
C9 C8 Ru2 C12 -102.0(5)
C7 C8 Ru2 C12 29.1(4)
C9 C8 Ru2 C11 -65.4(4)
C7 C8 Ru2 C11 65.7(4)
C9 C8 Ru2 C7 -131.2(6)
C7 C8 Ru2 C9 131.2(6)
C9 C8 Ru2 C10 -28.3(4)
C7 C8 Ru2 C10 102.8(4)
C9 C8 Ru2 S1 162.5(4)
C7 C8 Ru2 S1 -66.4(4)
C9 C8 Ru2 S2 -26.0(14)
C7 C8 Ru2 S2 105.1(12)
C9 C8 Ru2 Ru1 112.7(4)
C7 C8 Ru2 Ru1 -116.2(4)
C9 C8 Ru2 Ru3 53.0(5)
C7 C8 Ru2 Ru3 -175.8(3)
Ru1 S1 Ru2 C12 -150.86(16)
Ru4 S1 Ru2 C12 133.24(16)
Ru1 S1 Ru2 C11 -175.1(2)
Ru4 S1 Ru2 C11 108.9(2)
Ru1 S1 Ru2 C7 -114.69(19)
Ru4 S1 Ru2 C7 169.40(19)
Ru1 S1 Ru2 C9 -63.2(3)
Ru4 S1 Ru2 C9 -139.1(3)
Ru1 S1 Ru2 C10 -156.8(10)
Ru4 S1 Ru2 C10 127.3(10)
Ru1 S1 Ru2 C8 -81.5(2)
Ru4 S1 Ru2 C8 -157.4(2)
Ru1 S1 Ru2 S2 100.00(5)
Ru4 S1 Ru2 S2 24.10(4)
Ru4 S1 Ru2 Ru1 -75.91(4)
Ru1 S1 Ru2 Ru3 51.47(3)
Ru4 S1 Ru2 Ru3 -24.44(4)
Ru3 S2 Ru2 C12 159.38(19)
Ru4 S2 Ru2 C12 -124.05(19)
Ru3 S2 Ru2 C11 125.9(2)
Ru4 S2 Ru2 C11 -157.5(2)
Ru3 S2 Ru2 C7 178.7(3)
Ru4 S2 Ru2 C7 -104.8(3)
Ru3 S2 Ru2 C9 66.0(3)
Ru4 S2 Ru2 C9 142.6(3)
Ru3 S2 Ru2 C10 89.6(2)
Ru4 S2 Ru2 C10 166.1(2)
Ru3 S2 Ru2 C8 87.4(11)
Ru4 S2 Ru2 C8 164.0(11)
Ru3 S2 Ru2 S1 -100.68(5)
Ru4 S2 Ru2 S1 -24.10(4)
Ru3 S2 Ru2 Ru1 -51.72(3)
Ru4 S2 Ru2 Ru1 24.85(4)
Ru4 S2 Ru2 Ru3 76.57(5)
C1 Ru1 Ru2 C12 80(4)
C4 Ru1 Ru2 C12 -67.0(4)
C2 Ru1 Ru2 C12 2.1(4)
C3 Ru1 Ru2 C12 -29.4(3)
C6 Ru1 Ru2 C12 -135.7(4)
C5 Ru1 Ru2 C12 -104.9(4)
S1 Ru1 Ru2 C12 51.9(3)
Ru4 Ru1 Ru2 C12 106.2(3)
Ru3 Ru1 Ru2 C12 169.5(3)
C1 Ru1 Ru2 C11 162(5)
C4 Ru1 Ru2 C11 15(2)
C2 Ru1 Ru2 C11 84(2)
C3 Ru1 Ru2 C11 53(2)
C6 Ru1 Ru2 C11 -53(2)
C5 Ru1 Ru2 C11 -23(2)
S1 Ru1 Ru2 C11 134(2)
Ru4 Ru1 Ru2 C11 -172(2)
Ru3 Ru1 Ru2 C11 -108(2)
C1 Ru1 Ru2 C7 105(4)
C4 Ru1 Ru2 C7 -42.2(3)
C2 Ru1 Ru2 C7 26.9(4)
C3 Ru1 Ru2 C7 -4.6(3)
C6 Ru1 Ru2 C7 -110.9(4)
C5 Ru1 Ru2 C7 -80.1(3)
S1 Ru1 Ru2 C7 76.7(2)
Ru4 Ru1 Ru2 C7 131.0(2)
Ru3 Ru1 Ru2 C7 -165.7(2)
C1 Ru1 Ru2 C9 175(4)
C4 Ru1 Ru2 C9 28.4(3)
C2 Ru1 Ru2 C9 97.5(4)
C3 Ru1 Ru2 C9 66.0(3)
C6 Ru1 Ru2 C9 -40.3(4)
C5 Ru1 Ru2 C9 -9.5(3)
S1 Ru1 Ru2 C9 147.3(2)
Ru4 Ru1 Ru2 C9 -158.4(2)
Ru3 Ru1 Ru2 C9 -95.1(2)
C1 Ru1 Ru2 C10 -158(4)
C4 Ru1 Ru2 C10 54.9(4)
C2 Ru1 Ru2 C10 124.0(4)
C3 Ru1 Ru2 C10 92.5(3)
C6 Ru1 Ru2 C10 -13.8(4)
C5 Ru1 Ru2 C10 17.0(4)
S1 Ru1 Ru2 C10 173.8(3)
Ru4 Ru1 Ru2 C10 -131.9(3)
Ru3 Ru1 Ru2 C10 -68.6(3)
C1 Ru1 Ru2 C8 140(4)
C4 Ru1 Ru2 C8 -7.2(3)
C2 Ru1 Ru2 C8 62.0(4)
C3 Ru1 Ru2 C8 30.4(3)
C6 Ru1 Ru2 C8 -75.8(4)
C5 Ru1 Ru2 C8 -45.1(3)
S1 Ru1 Ru2 C8 111.8(2)
Ru4 Ru1 Ru2 C8 166.0(2)
Ru3 Ru1 Ru2 C8 -130.7(2)
C1 Ru1 Ru2 S1 28(4)
C4 Ru1 Ru2 S1 -119.0(3)
C2 Ru1 Ru2 S1 -49.8(3)
C3 Ru1 Ru2 S1 -81.4(2)
C6 Ru1 Ru2 S1 172.4(3)
C5 Ru1 Ru2 S1 -156.9(2)
Ru4 Ru1 Ru2 S1 54.25(4)
Ru3 Ru1 Ru2 S1 117.56(5)
C1 Ru1 Ru2 S2 -47(4)
C4 Ru1 Ru2 S2 166.2(3)
C2 Ru1 Ru2 S2 -124.6(3)
C3 Ru1 Ru2 S2 -156.2(2)
C6 Ru1 Ru2 S2 97.6(3)
C5 Ru1 Ru2 S2 128.3(2)
S1 Ru1 Ru2 S2 -74.84(6)
Ru4 Ru1 Ru2 S2 -20.58(3)
Ru3 Ru1 Ru2 S2 42.72(3)
C1 Ru1 Ru2 Ru3 -89(4)
C4 Ru1 Ru2 Ru3 123.5(3)
C2 Ru1 Ru2 Ru3 -167.4(3)
C3 Ru1 Ru2 Ru3 161.1(2)
C6 Ru1 Ru2 Ru3 54.8(3)
C5 Ru1 Ru2 Ru3 85.6(2)
S1 Ru1 Ru2 Ru3 -117.56(5)
Ru4 Ru1 Ru2 Ru3 -63.305(19)
C14 C15 Ru3 C16 -132.4(7)
C16 C15 Ru3 C14 132.4(7)
C14 C15 Ru3 C17 -103.4(5)
C16 C15 Ru3 C17 28.9(4)
C14 C15 Ru3 C18 -67.1(5)
C16 C15 Ru3 C18 65.2(5)
C14 C15 Ru3 C13 -30.4(5)
C16 C15 Ru3 C13 101.9(5)
C14 C15 Ru3 S2 132.0(4)
C16 C15 Ru3 S2 -95.6(4)
C14 C15 Ru3 Ru4 171.8(4)
C16 C15 Ru3 Ru4 -55.8(5)
C14 C15 Ru3 Ru2 79.9(5)
C16 C15 Ru3 Ru2 -147.7(4)
C14 C15 Ru3 Ru1 16.9(9)
C16 C15 Ru3 Ru1 149.3(6)
C17 C16 Ru3 C15 131.2(7)
C17 C16 Ru3 C14 102.3(5)
C15 C16 Ru3 C14 -28.9(4)
C15 C16 Ru3 C17 -131.2(7)
C17 C16 Ru3 C18 28.7(4)
C15 C16 Ru3 C18 -102.5(5)
C17 C16 Ru3 C13 65.0(5)
C15 C16 Ru3 C13 -66.2(5)
C17 C16 Ru3 S2 -138.0(4)
C15 C16 Ru3 S2 90.8(4)
C17 C16 Ru3 Ru4 -85.0(4)
C15 C16 Ru3 Ru4 143.8(4)
C17 C16 Ru3 Ru2 -175.8(3)
C15 C16 Ru3 Ru2 52.9(5)
C17 C16 Ru3 Ru1 -24.7(8)
C15 C16 Ru3 Ru1 -155.9(4)
C13 C14 Ru3 C15 -129.7(7)
C15 C14 Ru3 C16 29.1(5)
C13 C14 Ru3 C16 -100.6(5)
C15 C14 Ru3 C17 64.9(5)
C13 C14 Ru3 C17 -64.8(5)
C15 C14 Ru3 C18 101.0(5)
C13 C14 Ru3 C18 -28.7(4)
C15 C14 Ru3 C13 129.7(7)
C15 C14 Ru3 S2 -59.2(5)
C13 C14 Ru3 S2 171.0(3)
C15 C14 Ru3 Ru4 -52.3(17)
C13 C14 Ru3 Ru4 178.0(13)
C15 C14 Ru3 Ru2 -112.5(4)
C13 C14 Ru3 Ru2 117.8(4)
C15 C14 Ru3 Ru1 -173.6(4)
C13 C14 Ru3 Ru1 56.7(5)
C16 C17 Ru3 C15 -30.0(4)
C18 C17 Ru3 C15 102.7(5)
C18 C17 Ru3 C16 132.7(6)
C16 C17 Ru3 C14 -66.9(5)
C18 C17 Ru3 C14 65.8(5)
C16 C17 Ru3 C18 -132.7(6)
C16 C17 Ru3 C13 -103.6(5)
C18 C17 Ru3 C13 29.1(4)
C16 C17 Ru3 S2 53.4(5)
C18 C17 Ru3 S2 -173.9(3)
C16 C17 Ru3 Ru4 106.9(4)
C18 C17 Ru3 Ru4 -120.5(4)
C16 C17 Ru3 Ru2 56(4)
C18 C17 Ru3 Ru2 -171(4)
C16 C17 Ru3 Ru1 168.7(4)
C18 C17 Ru3 Ru1 -58.6(4)
C17 C18 Ru3 C15 -65.6(5)
C13 C18 Ru3 C15 66.4(4)
C17 C18 Ru3 C16 -28.3(4)
C13 C18 Ru3 C16 103.7(5)
C17 C18 Ru3 C14 -103.0(5)
C13 C18 Ru3 C14 29.0(4)
C13 C18 Ru3 C17 132.0(6)
C17 C18 Ru3 C13 -132.0(6)
C17 C18 Ru3 S2 15.4(8)
C13 C18 Ru3 S2 147.4(5)
C17 C18 Ru3 Ru4 73.5(4)
C13 C18 Ru3 Ru4 -154.5(3)
C17 C18 Ru3 Ru2 179.1(3)
C13 C18 Ru3 Ru2 -48.9(5)
C17 C18 Ru3 Ru1 132.9(4)
C13 C18 Ru3 Ru1 -95.1(4)
C18 C13 Ru3 C15 -101.9(5)
C14 C13 Ru3 C15 30.5(4)
C18 C13 Ru3 C16 -64.6(4)
C14 C13 Ru3 C16 67.9(5)
C18 C13 Ru3 C14 -132.4(6)
C18 C13 Ru3 C17 -28.9(4)
C14 C13 Ru3 C17 103.5(5)
C14 C13 Ru3 C18 132.4(6)
C18 C13 Ru3 S2 -152.7(4)
C14 C13 Ru3 S2 -20.3(7)
C18 C13 Ru3 Ru4 48.1(5)
C14 C13 Ru3 Ru4 -179.5(3)
C18 C13 Ru3 Ru2 152.3(3)
C14 C13 Ru3 Ru2 -75.3(4)
C18 C13 Ru3 Ru1 91.7(4)
C14 C13 Ru3 Ru1 -135.8(4)
Ru4 S2 Ru3 C15 147.3(3)
Ru2 S2 Ru3 C15 -113.7(3)
Ru4 S2 Ru3 C16 109.4(3)
Ru2 S2 Ru3 C16 -151.6(3)
Ru4 S2 Ru3 C14 178.9(2)
Ru2 S2 Ru3 C14 -82.1(2)
Ru4 S2 Ru3 C17 80.8(2)
Ru2 S2 Ru3 C17 179.8(2)
Ru4 S2 Ru3 C18 69.7(5)
Ru2 S2 Ru3 C18 168.7(5)
Ru4 S2 Ru3 C13 -166.9(4)
Ru2 S2 Ru3 C13 -67.9(4)
Ru2 S2 Ru3 Ru4 98.98(5)
Ru4 S2 Ru3 Ru2 -98.98(5)
Ru4 S2 Ru3 Ru1 -49.31(3)
Ru2 S2 Ru3 Ru1 49.67(3)
C12 Ru2 Ru3 C15 33.6(5)
C11 Ru2 Ru3 C15 13.8(3)
C7 Ru2 Ru3 C15 -95.0(7)
C9 Ru2 Ru3 C15 -55.8(3)
C10 Ru2 Ru3 C15 -18.8(3)
C8 Ru2 Ru3 C15 -85.0(3)
S1 Ru2 Ru3 C15 156.4(3)
S2 Ru2 Ru3 C15 82.0(3)
Ru1 Ru2 Ru3 C15 -160.9(3)
C12 Ru2 Ru3 C16 1.6(5)
C11 Ru2 Ru3 C16 -18.2(4)
C7 Ru2 Ru3 C16 -127.0(7)
C9 Ru2 Ru3 C16 -87.8(4)
C10 Ru2 Ru3 C16 -50.8(4)
C8 Ru2 Ru3 C16 -117.0(4)
S1 Ru2 Ru3 C16 124.4(3)
S2 Ru2 Ru3 C16 50.0(3)
Ru1 Ru2 Ru3 C16 167.1(3)
C12 Ru2 Ru3 C14 71.2(5)
C11 Ru2 Ru3 C14 51.4(3)
C7 Ru2 Ru3 C14 -57.4(7)
C9 Ru2 Ru3 C14 -18.2(4)
C10 Ru2 Ru3 C14 18.9(3)
C8 Ru2 Ru3 C14 -47.4(4)
S1 Ru2 Ru3 C14 -166.0(3)
S2 Ru2 Ru3 C14 119.6(3)
Ru1 Ru2 Ru3 C14 -123.2(3)
C12 Ru2 Ru3 C17 -51(4)
C11 Ru2 Ru3 C17 -71(4)
C7 Ru2 Ru3 C17 180(84)
C9 Ru2 Ru3 C17 -141(4)
C10 Ru2 Ru3 C17 -104(4)
C8 Ru2 Ru3 C17 -170(4)
S1 Ru2 Ru3 C17 71(4)
S2 Ru2 Ru3 C17 -3(4)
Ru1 Ru2 Ru3 C17 114(4)
C12 Ru2 Ru3 C18 138.3(5)
C11 Ru2 Ru3 C18 118.5(4)
C7 Ru2 Ru3 C18 9.7(7)
C9 Ru2 Ru3 C18 48.9(4)
C10 Ru2 Ru3 C18 86.0(4)
C8 Ru2 Ru3 C18 19.7(4)
S1 Ru2 Ru3 C18 -98.9(3)
S2 Ru2 Ru3 C18 -173.3(3)
Ru1 Ru2 Ru3 C18 -56.1(3)
C12 Ru2 Ru3 C13 108.0(5)
C11 Ru2 Ru3 C13 88.2(3)
C7 Ru2 Ru3 C13 -20.6(7)
C9 Ru2 Ru3 C13 18.6(4)
C10 Ru2 Ru3 C13 55.6(3)
C8 Ru2 Ru3 C13 -10.6(3)
S1 Ru2 Ru3 C13 -129.2(3)
S2 Ru2 Ru3 C13 156.4(3)
Ru1 Ru2 Ru3 C13 -86.5(3)
C12 Ru2 Ru3 S2 -48.4(4)
C11 Ru2 Ru3 S2 -68.2(2)
C7 Ru2 Ru3 S2 -177.0(7)
C9 Ru2 Ru3 S2 -137.8(2)
C10 Ru2 Ru3 S2 -100.7(2)
C8 Ru2 Ru3 S2 -167.0(2)
S1 Ru2 Ru3 S2 74.40(5)
Ru1 Ru2 Ru3 S2 117.16(5)
C12 Ru2 Ru3 Ru4 -102.6(4)
C11 Ru2 Ru3 Ru4 -122.4(2)
C7 Ru2 Ru3 Ru4 128.8(7)
C9 Ru2 Ru3 Ru4 168.0(2)
C10 Ru2 Ru3 Ru4 -154.9(2)
C8 Ru2 Ru3 Ru4 138.8(2)
S1 Ru2 Ru3 Ru4 20.19(3)
S2 Ru2 Ru3 Ru4 -54.21(4)
Ru1 Ru2 Ru3 Ru4 62.95(2)
C12 Ru2 Ru3 Ru1 -165.5(4)
C11 Ru2 Ru3 Ru1 174.63(19)
C7 Ru2 Ru3 Ru1 65.9(7)
C9 Ru2 Ru3 Ru1 105.1(2)
C10 Ru2 Ru3 Ru1 142.1(2)
C8 Ru2 Ru3 Ru1 75.8(2)
S1 Ru2 Ru3 Ru1 -42.76(3)
S2 Ru2 Ru3 Ru1 -117.16(5)
C1 Ru1 Ru3 C15 -111.4(7)
C4 Ru1 Ru3 C15 -13.4(7)
C2 Ru1 Ru3 C15 -127.5(8)
C3 Ru1 Ru3 C15 -1.7(8)
C6 Ru1 Ru3 C15 -80.0(7)
C5 Ru1 Ru3 C15 -43.5(7)
S1 Ru1 Ru3 C15 116.1(6)
Ru4 Ru1 Ru3 C15 160.7(6)
Ru2 Ru1 Ru3 C15 71.9(6)
C1 Ru1 Ru3 C16 16.9(5)
C4 Ru1 Ru3 C16 114.8(5)
C2 Ru1 Ru3 C16 0.8(6)
C3 Ru1 Ru3 C16 126.6(7)
C6 Ru1 Ru3 C16 48.3(5)
C5 Ru1 Ru3 C16 84.8(5)
S1 Ru1 Ru3 C16 -115.6(5)
Ru4 Ru1 Ru3 C16 -71.0(5)
Ru2 Ru1 Ru3 C16 -159.8(5)
C1 Ru1 Ru3 C14 -99.0(4)
C4 Ru1 Ru3 C14 -1.0(4)
C2 Ru1 Ru3 C14 -115.1(5)
C3 Ru1 Ru3 C14 10.7(6)
C6 Ru1 Ru3 C14 -67.6(4)
C5 Ru1 Ru3 C14 -31.0(4)
S1 Ru1 Ru3 C14 128.5(3)
Ru4 Ru1 Ru3 C14 173.2(3)
Ru2 Ru1 Ru3 C14 84.3(3)
C1 Ru1 Ru3 C17 0.0(3)
C4 Ru1 Ru3 C17 98.0(4)
C2 Ru1 Ru3 C17 -16.1(5)
C3 Ru1 Ru3 C17 109.7(6)
C6 Ru1 Ru3 C17 31.4(3)
C5 Ru1 Ru3 C17 68.0(3)
S1 Ru1 Ru3 C17 -132.5(2)
Ru4 Ru1 Ru3 C17 -87.8(2)
Ru2 Ru1 Ru3 C17 -176.7(2)
C1 Ru1 Ru3 C18 -30.9(3)
C4 Ru1 Ru3 C18 67.1(4)
C2 Ru1 Ru3 C18 -47.0(5)
C3 Ru1 Ru3 C18 78.8(6)
C6 Ru1 Ru3 C18 0.5(3)
C5 Ru1 Ru3 C18 37.0(3)
S1 Ru1 Ru3 C18 -163.4(2)
Ru4 Ru1 Ru3 C18 -118.7(2)
Ru2 Ru1 Ru3 C18 152.4(2)
C1 Ru1 Ru3 C13 -68.1(3)
C4 Ru1 Ru3 C13 29.8(4)
C2 Ru1 Ru3 C13 -84.3(5)
C3 Ru1 Ru3 C13 41.6(6)
C6 Ru1 Ru3 C13 -36.7(4)
C5 Ru1 Ru3 C13 -0.2(4)
S1 Ru1 Ru3 C13 159.4(3)
Ru4 Ru1 Ru3 C13 -156.0(3)
Ru2 Ru1 Ru3 C13 115.2(3)
C1 Ru1 Ru3 S2 132.2(2)
C4 Ru1 Ru3 S2 -129.8(3)
C2 Ru1 Ru3 S2 116.1(4)
C3 Ru1 Ru3 S2 -118.1(6)
C6 Ru1 Ru3 S2 163.6(2)
C5 Ru1 Ru3 S2 -159.9(3)
S1 Ru1 Ru3 S2 -0.27(5)
Ru4 Ru1 Ru3 S2 44.35(4)
Ru2 Ru1 Ru3 S2 -44.52(4)
C1 Ru1 Ru3 Ru4 87.8(2)
C4 Ru1 Ru3 Ru4 -174.2(3)
C2 Ru1 Ru3 Ru4 71.7(4)
C3 Ru1 Ru3 Ru4 -162.4(6)
C6 Ru1 Ru3 Ru4 119.2(2)
C5 Ru1 Ru3 Ru4 155.8(2)
S1 Ru1 Ru3 Ru4 -44.62(4)
Ru2 Ru1 Ru3 Ru4 -88.87(3)
C1 Ru1 Ru3 Ru2 176.7(2)
C4 Ru1 Ru3 Ru2 -85.3(3)
C2 Ru1 Ru3 Ru2 160.6(4)
C3 Ru1 Ru3 Ru2 -73.6(6)
C6 Ru1 Ru3 Ru2 -151.9(2)
C5 Ru1 Ru3 Ru2 -115.3(2)
S1 Ru1 Ru3 Ru2 44.25(4)
Ru4 Ru1 Ru3 Ru2 88.87(3)
C22 C21 Ru4 C20 -129.3(5)
C20 C21 Ru4 C22 129.3(5)
C20 C21 Ru4 C19 28.2(4)
C22 C21 Ru4 C19 -101.1(4)
C20 C21 Ru4 C23 101.3(4)
C22 C21 Ru4 C23 -28.0(3)
C20 C21 Ru4 C24 64.3(4)
C22 C21 Ru4 C24 -65.1(3)
C20 C21 Ru4 S2 -136.0(3)
C22 C21 Ru4 S2 94.7(3)
C20 C21 Ru4 S1 -55.9(4)
C22 C21 Ru4 S1 174.8(3)
C20 C21 Ru4 Ru1 -11.7(11)
C22 C21 Ru4 Ru1 -141.0(7)
C20 C21 Ru4 Ru3 -177.4(3)
C22 C21 Ru4 Ru3 53.3(4)
C19 C20 Ru4 C21 133.1(5)
C19 C20 Ru4 C22 102.0(4)
C21 C20 Ru4 C22 -31.1(4)
C21 C20 Ru4 C19 -133.1(5)
C19 C20 Ru4 C23 65.8(4)
C21 C20 Ru4 C23 -67.3(4)
C19 C20 Ru4 C24 28.8(3)
C21 C20 Ru4 C24 -104.2(4)
C19 C20 Ru4 S2 -173.2(3)
C21 C20 Ru4 S2 53.7(4)
C19 C20 Ru4 S1 -91.9(3)
C21 C20 Ru4 S1 135.0(3)
C19 C20 Ru4 Ru1 -49.9(4)
C21 C20 Ru4 Ru1 177.0(3)
C19 C20 Ru4 Ru3 141.6(5)
C21 C20 Ru4 Ru3 8.5(9)
C23 C22 Ru4 C21 -133.1(5)
C23 C22 Ru4 C20 -102.4(4)
C21 C22 Ru4 C20 30.7(3)
C23 C22 Ru4 C19 -65.8(4)
C21 C22 Ru4 C19 67.2(3)
C21 C22 Ru4 C23 133.1(5)
C23 C22 Ru4 C24 -29.7(3)
C21 C22 Ru4 C24 103.3(4)
C23 C22 Ru4 S2 137.1(3)
C21 C22 Ru4 S2 -89.9(3)
C23 C22 Ru4 S1 -146.0(4)
C21 C22 Ru4 S1 -12.9(6)
C23 C22 Ru4 Ru1 32.9(5)
C21 C22 Ru4 Ru1 166.0(3)
C23 C22 Ru4 Ru3 86.7(3)
C21 C22 Ru4 Ru3 -140.2(3)
C20 C19 Ru4 C21 -28.8(3)
C24 C19 Ru4 C21 103.3(3)
C24 C19 Ru4 C20 132.1(5)
C20 C19 Ru4 C22 -66.8(3)
C24 C19 Ru4 C22 65.3(3)
C20 C19 Ru4 C23 -103.0(4)
C24 C19 Ru4 C23 29.1(3)
C20 C19 Ru4 C24 -132.1(5)
C20 C19 Ru4 S2 15.1(6)
C24 C19 Ru4 S2 147.2(3)
C20 C19 Ru4 S1 93.2(3)
C24 C19 Ru4 S1 -134.8(3)
C20 C19 Ru4 Ru1 143.9(3)
C24 C19 Ru4 Ru1 -84.1(3)
C20 C19 Ru4 Ru3 -160.5(3)
C24 C19 Ru4 Ru3 -28.5(5)
C22 C23 Ru4 C21 29.1(3)
C24 C23 Ru4 C21 -102.3(3)
C22 C23 Ru4 C20 66.6(3)
C24 C23 Ru4 C20 -64.9(3)
C24 C23 Ru4 C22 -131.4(5)
C22 C23 Ru4 C19 102.9(4)
C24 C23 Ru4 C19 -28.5(3)
C22 C23 Ru4 C24 131.4(5)
C22 C23 Ru4 S2 -53.0(4)
C24 C23 Ru4 S2 175.5(2)
C22 C23 Ru4 S1 149.4(3)
C24 C23 Ru4 S1 18.0(6)
C22 C23 Ru4 Ru1 -162.3(3)
C24 C23 Ru4 Ru1 66.3(3)
C22 C23 Ru4 Ru3 -99.7(3)
C24 C23 Ru4 Ru3 128.9(3)
C19 C24 Ru4 C21 -65.9(3)
C23 C24 Ru4 C21 66.6(3)
C19 C24 Ru4 C20 -29.0(3)
C23 C24 Ru4 C20 103.5(3)
C19 C24 Ru4 C22 -103.4(3)
C23 C24 Ru4 C22 29.1(3)
C23 C24 Ru4 C19 132.5(4)
C19 C24 Ru4 C23 -132.5(4)
C19 C24 Ru4 S2 -143.2(3)
C23 C24 Ru4 S2 -10.8(6)
C19 C24 Ru4 S1 55.4(3)
C23 C24 Ru4 S1 -172.1(3)
C19 C24 Ru4 Ru1 103.2(3)
C23 C24 Ru4 Ru1 -124.3(3)
C19 C24 Ru4 Ru3 165.8(2)
C23 C24 Ru4 Ru3 -61.8(3)
Ru3 S2 Ru4 C21 -137.47(16)
Ru2 S2 Ru4 C21 145.88(17)
Ru3 S2 Ru4 C20 -166.98(17)
Ru2 S2 Ru4 C20 116.37(17)
Ru3 S2 Ru4 C22 -99.33(16)
Ru2 S2 Ru4 C22 -175.98(16)
Ru3 S2 Ru4 C19 -177.4(3)
Ru2 S2 Ru4 C19 105.9(3)
Ru3 S2 Ru4 C23 -70.76(18)
Ru2 S2 Ru4 C23 -147.41(17)
Ru3 S2 Ru4 C24 -63.1(4)
Ru2 S2 Ru4 C24 -139.7(4)
Ru3 S2 Ru4 S1 100.73(5)
Ru2 S2 Ru4 S1 24.08(4)
Ru3 S2 Ru4 Ru1 51.68(3)
Ru2 S2 Ru4 Ru1 -24.97(4)
Ru2 S2 Ru4 Ru3 -76.65(4)
Ru1 S1 Ru4 C21 169.93(18)
Ru2 S1 Ru4 C21 -113.75(18)
Ru1 S1 Ru4 C20 139.40(15)
Ru2 S1 Ru4 C20 -144.28(15)
Ru1 S1 Ru4 C22 179.3(4)
Ru2 S1 Ru4 C22 -104.4(4)
Ru1 S1 Ru4 C19 102.44(15)
Ru2 S1 Ru4 C19 178.76(15)
Ru1 S1 Ru4 C23 60.3(4)
Ru2 S1 Ru4 C23 136.6(4)
Ru1 S1 Ru4 C24 72.93(17)
Ru2 S1 Ru4 C24 149.25(16)
Ru1 S1 Ru4 S2 -100.46(5)
Ru2 S1 Ru4 S2 -24.14(4)
Ru2 S1 Ru4 Ru1 76.32(4)
Ru1 S1 Ru4 Ru3 -51.83(3)
Ru2 S1 Ru4 Ru3 24.49(4)
C1 Ru1 Ru4 C21 74.6(9)
C4 Ru1 Ru4 C21 -30.7(18)
C2 Ru1 Ru4 C21 36.7(9)
C3 Ru1 Ru4 C21 4.7(9)
C6 Ru1 Ru4 C21 111.1(9)
C5 Ru1 Ru4 C21 140.4(9)
S1 Ru1 Ru4 C21 -50.2(8)
Ru2 Ru1 Ru4 C21 -104.1(8)
Ru3 Ru1 Ru4 C21 -167.4(8)
C1 Ru1 Ru4 C20 65.1(3)
C4 Ru1 Ru4 C20 -40.2(15)
C2 Ru1 Ru4 C20 27.2(3)
C3 Ru1 Ru4 C20 -4.8(4)
C6 Ru1 Ru4 C20 101.6(3)
C5 Ru1 Ru4 C20 130.9(4)
S1 Ru1 Ru4 C20 -59.6(2)
Ru2 Ru1 Ru4 C20 -113.6(2)
Ru3 Ru1 Ru4 C20 -176.9(2)
C1 Ru1 Ru4 C22 -54.7(4)
C4 Ru1 Ru4 C22 -160.0(15)
C2 Ru1 Ru4 C22 -92.7(4)
C3 Ru1 Ru4 C22 -124.7(4)
C6 Ru1 Ru4 C22 -18.3(4)
C5 Ru1 Ru4 C22 11.1(5)
S1 Ru1 Ru4 C22 -179.5(3)
Ru2 Ru1 Ru4 C22 126.5(3)
Ru3 Ru1 Ru4 C22 63.3(3)
C1 Ru1 Ru4 C19 37.0(3)
C4 Ru1 Ru4 C19 -68.3(15)
C2 Ru1 Ru4 C19 -0.9(3)
C3 Ru1 Ru4 C19 -32.9(3)
C6 Ru1 Ru4 C19 73.5(3)
C5 Ru1 Ru4 C19 102.8(4)
S1 Ru1 Ru4 C19 -87.73(17)
Ru2 Ru1 Ru4 C19 -141.69(16)
Ru3 Ru1 Ru4 C19 155.03(16)
C1 Ru1 Ru4 C23 -33.6(3)
C4 Ru1 Ru4 C23 -138.9(15)
C2 Ru1 Ru4 C23 -71.5(3)
C3 Ru1 Ru4 C23 -103.5(3)
C6 Ru1 Ru4 C23 2.9(3)
C5 Ru1 Ru4 C23 32.2(4)
S1 Ru1 Ru4 C23 -158.35(17)
Ru2 Ru1 Ru4 C23 147.70(17)
Ru3 Ru1 Ru4 C23 84.42(17)
C1 Ru1 Ru4 C24 0.4(3)
C4 Ru1 Ru4 C24 -104.9(15)
C2 Ru1 Ru4 C24 -37.5(3)
C3 Ru1 Ru4 C24 -69.5(3)
C6 Ru1 Ru4 C24 36.9(3)
C5 Ru1 Ru4 C24 66.2(4)
S1 Ru1 Ru4 C24 -124.32(16)
Ru2 Ru1 Ru4 C24 -178.27(16)
Ru3 Ru1 Ru4 C24 118.45(16)
C1 Ru1 Ru4 S2 -160.7(2)
C4 Ru1 Ru4 S2 94.0(15)
C2 Ru1 Ru4 S2 161.4(2)
C3 Ru1 Ru4 S2 129.4(3)
C6 Ru1 Ru4 S2 -124.2(2)
C5 Ru1 Ru4 S2 -94.9(4)
S1 Ru1 Ru4 S2 74.57(6)
Ru2 Ru1 Ru4 S2 20.62(3)
Ru3 Ru1 Ru4 S2 -42.66(3)
C1 Ru1 Ru4 S1 124.8(2)
C4 Ru1 Ru4 S1 19.5(15)
C2 Ru1 Ru4 S1 86.8(2)
C3 Ru1 Ru4 S1 54.8(3)
C6 Ru1 Ru4 S1 161.2(2)
C5 Ru1 Ru4 S1 -169.4(4)
Ru2 Ru1 Ru4 S1 -53.95(4)
Ru3 Ru1 Ru4 S1 -117.23(5)
C1 Ru1 Ru4 Ru3 -118.0(2)
C4 Ru1 Ru4 Ru3 136.7(15)
C2 Ru1 Ru4 Ru3 -155.9(2)
C3 Ru1 Ru4 Ru3 172.0(3)
C6 Ru1 Ru4 Ru3 -81.6(2)
C5 Ru1 Ru4 Ru3 -52.2(4)
S1 Ru1 Ru4 Ru3 117.23(5)
Ru2 Ru1 Ru4 Ru3 63.280(17)
C15 Ru3 Ru4 C21 5.9(4)
C16 Ru3 Ru4 C21 -26.7(3)
C14 Ru3 Ru4 C21 51.9(16)
C17 Ru3 Ru4 C21 -63.9(3)
C18 Ru3 Ru4 C21 -99.9(3)
C13 Ru3 Ru4 C21 -130.5(4)
S2 Ru3 Ru4 C21 59.4(2)
Ru2 Ru3 Ru4 C21 113.7(2)
Ru1 Ru3 Ru4 C21 176.9(2)
C15 Ru3 Ru4 C20 -0.7(8)
C16 Ru3 Ru4 C20 -33.4(7)
C14 Ru3 Ru4 C20 45.3(17)
C17 Ru3 Ru4 C20 -70.5(7)
C18 Ru3 Ru4 C20 -106.5(7)
C13 Ru3 Ru4 C20 -137.1(8)
S2 Ru3 Ru4 C20 52.8(7)
Ru2 Ru3 Ru4 C20 107.1(7)
Ru1 Ru3 Ru4 C20 170.3(7)
C15 Ru3 Ru4 C22 36.1(4)
C16 Ru3 Ru4 C22 3.5(3)
C14 Ru3 Ru4 C22 82.1(16)
C17 Ru3 Ru4 C22 -33.7(3)
C18 Ru3 Ru4 C22 -69.6(3)
C13 Ru3 Ru4 C22 -100.3(4)
S2 Ru3 Ru4 C22 89.67(17)
Ru2 Ru3 Ru4 C22 143.90(16)
Ru1 Ru3 Ru4 C22 -152.86(16)
C15 Ru3 Ru4 C19 124.2(5)
C16 Ru3 Ru4 C19 91.6(4)
C14 Ru3 Ru4 C19 170.2(16)
C17 Ru3 Ru4 C19 54.4(4)
C18 Ru3 Ru4 C19 18.5(4)
C13 Ru3 Ru4 C19 -12.2(5)
S2 Ru3 Ru4 C19 177.8(3)
Ru2 Ru3 Ru4 C19 -128.0(3)
Ru1 Ru3 Ru4 C19 -64.8(3)
C15 Ru3 Ru4 C23 72.9(4)
C16 Ru3 Ru4 C23 40.2(3)
C14 Ru3 Ru4 C23 118.8(16)
C17 Ru3 Ru4 C23 3.1(3)
C18 Ru3 Ru4 C23 -32.9(3)
C13 Ru3 Ru4 C23 -63.6(4)
S2 Ru3 Ru4 C23 126.39(16)
Ru2 Ru3 Ru4 C23 -179.39(16)
Ru1 Ru3 Ru4 C23 -116.14(16)
C15 Ru3 Ru4 C24 105.4(4)
C16 Ru3 Ru4 C24 72.8(3)
C14 Ru3 Ru4 C24 151.4(16)
C17 Ru3 Ru4 C24 35.6(3)
C18 Ru3 Ru4 C24 -0.4(3)
C13 Ru3 Ru4 C24 -31.0(4)
S2 Ru3 Ru4 C24 158.94(16)
Ru2 Ru3 Ru4 C24 -146.83(16)
Ru1 Ru3 Ru4 C24 -83.59(16)
C15 Ru3 Ru4 S2 -53.5(4)
C16 Ru3 Ru4 S2 -86.2(3)
C14 Ru3 Ru4 S2 -7.6(16)
C17 Ru3 Ru4 S2 -123.3(3)
C18 Ru3 Ru4 S2 -159.3(2)
C13 Ru3 Ru4 S2 170.0(4)
Ru2 Ru3 Ru4 S2 54.23(4)
Ru1 Ru3 Ru4 S2 117.47(4)
C15 Ru3 Ru4 S1 -127.9(4)
C16 Ru3 Ru4 S1 -160.6(3)
C14 Ru3 Ru4 S1 -82.0(16)
C17 Ru3 Ru4 S1 162.3(3)
C18 Ru3 Ru4 S1 126.3(2)
C13 Ru3 Ru4 S1 95.6(4)
S2 Ru3 Ru4 S1 -74.40(5)
Ru2 Ru3 Ru4 S1 -20.17(3)
Ru1 Ru3 Ru4 S1 43.07(3)
C15 Ru3 Ru4 Ru1 -171.0(4)
C16 Ru3 Ru4 Ru1 156.3(3)
C14 Ru3 Ru4 Ru1 -125.0(16)
C17 Ru3 Ru4 Ru1 119.2(3)
C18 Ru3 Ru4 Ru1 83.2(2)
C13 Ru3 Ru4 Ru1 52.6(4)
S2 Ru3 Ru4 Ru1 -117.47(4)
Ru2 Ru3 Ru4 Ru1 -63.24(2)
